data_7028394
loop_
_publ_author_name
'Giese, Michael'
'Albrecht, Markus'
'Bohnen, Christian'
'Repenko, Tatjana'
'Valkonen, Arto'
'Rissanen, Kari'

_publ_section_title
;
 Solid state anion-\p interactions involving polyhalides.
;
_journal_issue 4
_journal_name_full 'Dalton transactions (Cambridge, England : 2003)'
_journal_page_first 1873
_journal_page_last 1880
_journal_paper_doi 10.1039/c3dt52960f
_journal_volume 43
_journal_year 2014
_chemical_formula_moiety '5(C16 H9 F5 N O), I8, 3(I3), 2(I2)'
_chemical_formula_sum 'C80 H45 F25 I21 N5 O5'
_chemical_formula_weight 4296.11
_chemical_name_systematic
;
 ?
;
_space_group_IT_number 14
_symmetry_cell_setting monoclinic
_symmetry_space_group_name_Hall '-P 2ybc'
_symmetry_space_group_name_H-M 'P 1 21/c 1'
_atom_sites_solution_hydrogens geom
_atom_sites_solution_primary direct
_atom_sites_solution_secondary difmap
_audit_creation_method SHELXL-97
_cell_angle_alpha 90.00
_cell_angle_beta 109.8840(10)
_cell_angle_gamma 90.00
_cell_formula_units_Z 4
_cell_length_a 19.1205(2)
_cell_length_b 24.7516(3)
_cell_length_c 24.1817(3)
_cell_measurement_reflns_used 25653
_cell_measurement_temperature 123(2)
_cell_measurement_theta_max 28.283
_cell_measurement_theta_min 0.407
_cell_volume 10762.0(2)
_computing_cell_refinement 'DENZO-SMN (Otwinowski & Minor, 1997)'
_computing_data_collection 'Collect (Bruker, 2008)'
_computing_data_reduction DENZO-SMN
_computing_molecular_graphics 'ORTEP-3 (Farrugia, 1997); MERCURY (Macrae, <i>et al.</i>, 2008)'
_computing_publication_material SHELXL-97
_computing_structure_refinement 'SHELXL-97 (Sheldrick, 2008)'
_computing_structure_solution 'SIR-2004 (Burla, et al., 2005)'
_diffrn_ambient_temperature 123(2)
_diffrn_detector_area_resol_mean 9
_diffrn_measured_fraction_theta_full 0.994
_diffrn_measured_fraction_theta_max 0.994
_diffrn_measurement_device_type 'Bruker-Nonius Kappa CCD with APEXII detector'
_diffrn_measurement_method '\f and \w scans'
_diffrn_radiation_monochromator graphite
_diffrn_radiation_source 'fine-focus sealed tube'
_diffrn_radiation_type MoK\a
_diffrn_radiation_wavelength 0.71073
_diffrn_reflns_av_R_equivalents 0.0452
_diffrn_reflns_av_sigmaI/netI 0.0688
_diffrn_reflns_limit_h_max 22
_diffrn_reflns_limit_h_min -22
_diffrn_reflns_limit_k_max 29
_diffrn_reflns_limit_k_min -29
_diffrn_reflns_limit_l_max 28
_diffrn_reflns_limit_l_min -28
_diffrn_reflns_number 37100
_diffrn_reflns_theta_full 25.25
_diffrn_reflns_theta_max 25.25
_diffrn_reflns_theta_min 1.87
_exptl_absorpt_coefficient_mu 6.126
_exptl_absorpt_correction_T_max 0.7493
_exptl_absorpt_correction_T_min 0.2788
_exptl_absorpt_correction_type multi-scan
_exptl_absorpt_process_details 'Sadabs (Sheldrick, 1996)'
_exptl_crystal_colour 'dark red'
_exptl_crystal_density_diffrn 2.651
_exptl_crystal_density_method 'not measured'
_exptl_crystal_description rod
_exptl_crystal_F_000 7752
_exptl_crystal_size_max 0.28
_exptl_crystal_size_mid 0.05
_exptl_crystal_size_min 0.05
_refine_diff_density_max 1.206
_refine_diff_density_min -1.930
_refine_diff_density_rms 0.172
_refine_ls_extinction_method none
_refine_ls_goodness_of_fit_ref 1.058
_refine_ls_hydrogen_treatment mixed
_refine_ls_matrix_type full
_refine_ls_number_parameters 1306
_refine_ls_number_reflns 19379
_refine_ls_number_restraints 9
_refine_ls_restrained_S_all 1.057
_refine_ls_R_factor_all 0.0878
_refine_ls_R_factor_gt 0.0471
_refine_ls_shift/su_max 0.001
_refine_ls_shift/su_mean 0.000
_refine_ls_structure_factor_coef Fsqd
_refine_ls_weighting_details 'calc w=1/[\s^2^(Fo^2^)+(0.0000P)^2^+64.9124P] where P=(Fo^2^+2Fc^2^)/3'
_refine_ls_weighting_scheme calc
_refine_ls_wR_factor_gt 0.0784
_refine_ls_wR_factor_ref 0.0908
_reflns_number_gt 13059
_reflns_number_total 19379
_reflns_threshold_expression >2\s(I)
_cod_data_source_file c3dt52960f.txt
_cod_data_source_block 2b
_cod_original_sg_symbol_H-M P21/c
_cod_database_code 7028394

loop_
_symmetry_equiv_pos_as_xyz
'x, y, z'
'-x, y+1/2, -z+1/2'
'-x, -y, -z'
'x, -y-1/2, z-1/2'

loop_
_atom_site_label
_atom_site_type_symbol
_atom_site_fract_x
_atom_site_fract_y
_atom_site_fract_z
_atom_site_U_iso_or_equiv
_atom_site_adp_type
_atom_site_occupancy
_atom_site_symmetry_multiplicity
_atom_site_calc_flag
_atom_site_refinement_flags
_atom_site_disorder_assembly
_atom_site_disorder_group
I1 I 0.87186(3) 0.50446(3) 0.66788(3) 0.04378(16) Uani 1 1 d . . .
I2 I 0.85228(3) 0.41801(2) 0.57378(2) 0.03331(14) Uani 1 1 d . . .
I3 I 0.86191(3) 0.33486(3) 0.49590(2) 0.04097(16) Uani 1 1 d . . .
I4 I 0.86048(18) 0.2476(3) 0.3609(3) 0.0326(8) Uani 0.50 1 d PD A 1
I4B I 0.88537(18) 0.2438(2) 0.3688(3) 0.0309(7) Uani 0.50 1 d PD . 2
I5 I 0.74022(7) 0.25178(4) 0.29083(4) 0.0268(2) Uani 0.50 1 d PD A 1
I5B I 0.67713(6) 0.25260(4) 0.26474(4) 0.0283(2) Uani 0.50 1 d P B 2
I6 I 0.67036(4) 0.17487(3) 0.37536(3) 0.04952(19) Uani 1 1 d . . .
I7 I 0.64941(3) 0.09892(3) 0.45192(3) 0.03800(15) Uani 1 1 d . . .
I8 I 0.66155(4) -0.00182(3) 0.56028(3) 0.04456(16) Uani 1 1 d . . .
I9 I 0.5000 0.0000 0.5000 0.0466(2) Uani 1 2 d S . .
I10 I 0.56857(6) 0.24936(4) 0.20905(5) 0.0274(2) Uani 0.50 1 d P C 1
I10B I 0.50962(7) 0.24695(4) 0.17501(5) 0.0283(2) Uani 0.50 1 d PD D 2
I11 I 0.48853(4) 0.32484(3) 0.28573(3) 0.04911(19) Uani 1 1 d . . .
I12 I 0.44043(3) 0.39983(3) 0.34970(2) 0.03828(15) Uani 1 1 d . . .
I13 I 0.35142(4) 0.49625(3) 0.40964(2) 0.04495(17) Uani 1 1 d . . .
I14 I 0.5000 0.5000 0.5000 0.0492(3) Uani 1 2 d S . .
I15 I 0.38320(19) 0.2483(2) 0.12028(18) 0.0317(7) Uani 0.50 1 d PD E 1
I15B I 0.36016(19) 0.25379(19) 0.10555(18) 0.0318(7) Uani 0.50 1 d PD D 2
I16 I 0.27941(3) 0.16389(3) 0.20391(3) 0.04080(16) Uani 1 1 d . . .
I17 I 0.22288(3) 0.08382(2) 0.26197(2) 0.03271(14) Uani 1 1 d . . .
I18 I 0.13683(4) 0.00164(3) 0.30660(2) 0.04215(16) Uani 1 1 d . . .
I19 I 0.23274(6) 0.25031(4) 0.05406(4) 0.0289(2) Uani 0.50 1 d PD E 1
I20 I 0.05621(6) 0.26020(5) -0.01492(5) 0.0355(3) Uani 0.50 1 d PD F 1
I21 I 0.05624(10) 0.33653(11) 0.08823(10) 0.0354(5) Uani 0.50 1 d PD F 1
I22 I 0.03763(4) 0.41355(3) 0.16744(3) 0.04770(17) Uani 1 1 d D . .
I19B I 0.00458(6) 0.25464(4) -0.05904(5) 0.0301(3) Uani 0.50 1 d P . 2
I20B I 0.16527(6) 0.26098(5) 0.04134(5) 0.0372(3) Uani 0.50 1 d PD F 2
I21B I 0.08669(10) 0.33801(11) 0.10501(10) 0.0369(5) Uani 0.50 1 d PD F 2
F14 F 1.0785(3) 0.3699(2) 0.4022(2) 0.0399(13) Uani 1 1 d . . .
F15 F 1.1142(3) 0.3073(2) 0.3245(2) 0.0451(13) Uani 1 1 d . . .
F16 F 1.0087(3) 0.28040(19) 0.2210(2) 0.0397(13) Uani 1 1 d . . .
F17 F 0.8663(3) 0.3151(2) 0.1954(2) 0.0424(13) Uani 1 1 d . . .
F18 F 0.8314(3) 0.3779(2) 0.2732(2) 0.0392(12) Uani 1 1 d . . .
O11 O 0.9424(3) 0.4651(2) 0.3681(2) 0.0299(14) Uani 1 1 d . . .
N1 N 0.9602(4) 0.5627(2) 0.3356(3) 0.0218(15) Uani 1 1 d D . .
H1 H 0.970(4) 0.5321(18) 0.321(3) 0.026 Uiso 1 1 d D . .
C2 C 0.9714(4) 0.6103(3) 0.3153(3) 0.0270(19) Uani 1 1 d . . .
H2 H 0.9884 0.6122 0.2827 0.032 Uiso 1 1 calc R . .
C3 C 0.9586(4) 0.6573(3) 0.3409(4) 0.0277(19) Uani 1 1 d . . .
H3 H 0.9664 0.6915 0.3261 0.033 Uiso 1 1 calc R . .
C4 C 0.9347(5) 0.6540(3) 0.3878(4) 0.031(2) Uani 1 1 d . . .
H4 H 0.9264 0.6862 0.4060 0.037 Uiso 1 1 calc R . .
C5 C 0.8991(5) 0.5961(4) 0.4594(4) 0.037(2) Uani 1 1 d . . .
H5 H 0.8900 0.6268 0.4795 0.045 Uiso 1 1 calc R . .
C6 C 0.8901(5) 0.5450(3) 0.4780(4) 0.031(2) Uani 1 1 d . . .
H6 H 0.8748 0.5405 0.5112 0.037 Uiso 1 1 calc R . .
C7 C 0.9036(4) 0.4990(3) 0.4483(3) 0.029(2) Uani 1 1 d . . .
H7 H 0.8965 0.4638 0.4613 0.034 Uiso 1 1 calc R . .
C8 C 0.9266(4) 0.5050(3) 0.4015(3) 0.0241(18) Uani 1 1 d . . .
C9 C 0.9365(4) 0.5571(3) 0.3825(3) 0.0216(18) Uani 1 1 d . . .
C10 C 0.9220(5) 0.6029(4) 0.4099(3) 0.029(2) Uani 1 1 d . . .
C12 C 0.9338(5) 0.4099(3) 0.3832(4) 0.032(2) Uani 1 1 d . . .
H12A H 0.8820 0.4029 0.3811 0.038 Uiso 1 1 calc R . .
H12B H 0.9676 0.4017 0.4236 0.038 Uiso 1 1 calc R . .
C13 C 0.9531(4) 0.3761(3) 0.3392(3) 0.0230(18) Uani 1 1 d . . .
C14 C 1.0241(5) 0.3576(3) 0.3508(3) 0.028(2) Uani 1 1 d . . .
C15 C 1.0434(4) 0.3253(3) 0.3122(4) 0.028(2) Uani 1 1 d . . .
C16 C 0.9904(5) 0.3110(3) 0.2588(3) 0.027(2) Uani 1 1 d . . .
C17 C 0.9191(5) 0.3293(3) 0.2460(3) 0.028(2) Uani 1 1 d . . .
C18 C 0.9015(4) 0.3612(3) 0.2860(3) 0.0251(19) Uani 1 1 d . . .
F14A F 0.2779(3) 0.37414(19) 0.0005(2) 0.0383(12) Uani 1 1 d . . .
F15A F 0.3139(3) 0.3105(2) -0.0764(2) 0.0431(13) Uani 1 1 d . . .
F16A F 0.2078(3) 0.28187(19) -0.1792(2) 0.0434(13) Uani 1 1 d . . .
F17A F 0.0659(3) 0.3154(2) -0.20387(19) 0.0421(13) Uani 1 1 d . . .
F18A F 0.0302(3) 0.3801(2) -0.1272(2) 0.0416(13) Uani 1 1 d . . .
O11A O 0.1418(3) 0.4680(2) -0.0318(2) 0.0302(14) Uani 1 1 d . . .
N1A N 0.1579(4) 0.5673(3) -0.0621(3) 0.0228(15) Uani 1 1 d D . .
H1A H 0.161(4) 0.541(2) -0.085(3) 0.027 Uiso 1 1 d D . .
C2A C 0.1697(5) 0.6158(3) -0.0804(3) 0.030(2) Uani 1 1 d . . .
H2A H 0.1849 0.6193 -0.1138 0.036 Uiso 1 1 calc R . .
C3A C 0.1596(4) 0.6617(4) -0.0507(4) 0.031(2) Uani 1 1 d . . .
H3A H 0.1680 0.6965 -0.0636 0.037 Uiso 1 1 calc R . .
C4A C 0.1375(4) 0.6563(3) -0.0026(3) 0.0226(18) Uani 1 1 d . . .
H4A H 0.1306 0.6874 0.0179 0.027 Uiso 1 1 calc R . .
C5A C 0.1008(5) 0.5960(4) 0.0653(4) 0.033(2) Uani 1 1 d . . .
H5A H 0.0918 0.6258 0.0867 0.040 Uiso 1 1 calc R . .
C6A C 0.0907(5) 0.5436(3) 0.0810(3) 0.032(2) Uani 1 1 d . . .
H6A H 0.0745 0.5378 0.1136 0.038 Uiso 1 1 calc R . .
C7A C 0.1037(4) 0.4984(4) 0.0501(3) 0.031(2) Uani 1 1 d . . .
H7A H 0.0971 0.4628 0.0621 0.037 Uiso 1 1 calc R . .
C8A C 0.1260(4) 0.5066(3) 0.0028(3) 0.0257(19) Uani 1 1 d . . .
C9A C 0.1367(4) 0.5595(3) -0.0140(3) 0.0227(18) Uani 1 1 d . . .
C10A C 0.1250(4) 0.6044(3) 0.0163(3) 0.0243(18) Uani 1 1 d . . .
C12A C 0.1323(5) 0.4124(3) -0.0181(3) 0.0260(19) Uani 1 1 d . . .
H12C H 0.0800 0.4055 -0.0214 0.031 Uiso 1 1 calc R . .
H12D H 0.1647 0.4039 0.0226 0.031 Uiso 1 1 calc R . .
C13A C 0.1529(4) 0.3786(3) -0.0607(3) 0.0237(18) Uani 1 1 d . . .
C14A C 0.2253(5) 0.3601(3) -0.0499(3) 0.028(2) Uani 1 1 d . . .
C15A C 0.2438(4) 0.3280(3) -0.0886(3) 0.0245(19) Uani 1 1 d . . .
C16A C 0.1902(5) 0.3127(3) -0.1407(4) 0.030(2) Uani 1 1 d . . .
C17A C 0.1188(5) 0.3300(4) -0.1530(3) 0.030(2) Uani 1 1 d . . .
C18A C 0.1007(5) 0.3636(3) -0.1136(4) 0.028(2) Uani 1 1 d . . .
F14B F 0.4764(3) 0.3855(2) 0.5947(2) 0.0413(13) Uani 1 1 d . . .
F15B F 0.5170(3) 0.3217(2) 0.5204(2) 0.0435(13) Uani 1 1 d . . .
F16B F 0.4118(3) 0.28267(19) 0.4223(2) 0.0464(14) Uani 1 1 d . . .
F17B F 0.2663(3) 0.3084(2) 0.3986(2) 0.0500(15) Uani 1 1 d . . .
F18B F 0.2266(3) 0.3726(2) 0.4724(2) 0.0459(14) Uani 1 1 d . . .
O11B O 0.3311(3) 0.4692(2) 0.5641(2) 0.0323(14) Uani 1 1 d . . .
N1B N 0.3490(4) 0.5693(3) 0.5367(3) 0.0249(16) Uani 1 1 d D . .
H1B H 0.352(4) 0.5399(19) 0.517(3) 0.030 Uiso 1 1 d D . .
C2B C 0.3625(4) 0.6182(3) 0.5205(4) 0.029(2) Uani 1 1 d . . .
H2B H 0.3780 0.6222 0.4873 0.035 Uiso 1 1 calc R . .
C3B C 0.3542(5) 0.6629(4) 0.5509(4) 0.034(2) Uani 1 1 d . . .
H3B H 0.3634 0.6980 0.5390 0.041 Uiso 1 1 calc R . .
C4B C 0.3323(5) 0.6560(4) 0.5996(4) 0.033(2) Uani 1 1 d . . .
H4B H 0.3264 0.6868 0.6210 0.039 Uiso 1 1 calc R . .
C5B C 0.2962(5) 0.5942(3) 0.6668(4) 0.032(2) Uani 1 1 d . . .
H5B H 0.2897 0.6232 0.6903 0.038 Uiso 1 1 calc R . .
C6B C 0.2838(5) 0.5420(4) 0.6803(4) 0.033(2) Uani 1 1 d . . .
H6B H 0.2667 0.5356 0.7123 0.039 Uiso 1 1 calc R . .
C7B C 0.2956(5) 0.4977(3) 0.6482(3) 0.030(2) Uani 1 1 d . . .
H7B H 0.2890 0.4619 0.6596 0.036 Uiso 1 1 calc R . .
C8B C 0.3167(4) 0.5067(3) 0.6004(3) 0.0235(18) Uani 1 1 d . . .
C9B C 0.3290(4) 0.5602(3) 0.5854(3) 0.0219(18) Uani 1 1 d . . .
C10B C 0.3188(4) 0.6047(3) 0.6178(3) 0.0221(18) Uani 1 1 d . . .
C12B C 0.3274(5) 0.4133(3) 0.5787(4) 0.031(2) Uani 1 1 d . . .
H12E H 0.2760 0.4038 0.5760 0.038 Uiso 1 1 calc R . .
H12F H 0.3608 0.4062 0.6194 0.038 Uiso 1 1 calc R . .
C13B C 0.3507(4) 0.3801(3) 0.5360(3) 0.0253(19) Uani 1 1 d . . .
C14B C 0.4237(5) 0.3674(3) 0.5461(3) 0.029(2) Uani 1 1 d . . .
C15B C 0.4452(4) 0.3348(3) 0.5084(4) 0.0276(19) Uani 1 1 d . . .
C16B C 0.3916(5) 0.3148(3) 0.4591(4) 0.034(2) Uani 1 1 d . . .
C17B C 0.3187(5) 0.3277(3) 0.4468(3) 0.032(2) Uani 1 1 d . . .
C18B C 0.2988(5) 0.3604(3) 0.4851(4) 0.029(2) Uani 1 1 d . . .
F14C F 0.6305(3) 0.3789(2) 0.6703(2) 0.0378(12) Uani 1 1 d . . .
F15C F 0.6654(3) 0.31183(19) 0.59597(19) 0.0392(13) Uani 1 1 d . . .
F16C F 0.8088(3) 0.2806(2) 0.6202(2) 0.0470(14) Uani 1 1 d . . .
F17C F 0.9168(3) 0.3165(2) 0.7183(2) 0.0489(14) Uani 1 1 d . . .
F18C F 0.8823(3) 0.3850(2) 0.7917(2) 0.0419(13) Uani 1 1 d . . .
O11C O 0.7451(3) 0.4736(2) 0.7634(2) 0.0324(14) Uani 1 1 d . . .
N1C N 0.7624(4) 0.5740(3) 0.7353(3) 0.0250(16) Uani 1 1 d D . .
H1C H 0.779(4) 0.549(2) 0.718(3) 0.030 Uiso 1 1 d D . .
C2C C 0.7720(5) 0.6227(4) 0.7170(4) 0.031(2) Uani 1 1 d . . .
H2C H 0.7907 0.6269 0.6855 0.038 Uiso 1 1 calc R . .
C3C C 0.7544(5) 0.6686(3) 0.7444(4) 0.032(2) Uani 1 1 d . . .
H3C H 0.7610 0.7039 0.7317 0.038 Uiso 1 1 calc R . .
C4C C 0.7276(4) 0.6613(4) 0.7895(4) 0.030(2) Uani 1 1 d . . .
H4C H 0.7148 0.6920 0.8076 0.036 Uiso 1 1 calc R . .
C5C C 0.6917(5) 0.5994(4) 0.8574(4) 0.035(2) Uani 1 1 d . . .
H5C H 0.6791 0.6284 0.8779 0.042 Uiso 1 1 calc R . .
C6C C 0.6847(5) 0.5465(4) 0.8728(4) 0.035(2) Uani 1 1 d . . .
H6C H 0.6681 0.5395 0.9050 0.043 Uiso 1 1 calc R . .
C7C C 0.7012(5) 0.5027(4) 0.8426(3) 0.032(2) Uani 1 1 d . . .
H7C H 0.6950 0.4668 0.8542 0.039 Uiso 1 1 calc R . .
C8C C 0.7263(4) 0.5110(3) 0.7963(3) 0.0267(19) Uani 1 1 d . . .
C9C C 0.7358(4) 0.5650(3) 0.7805(3) 0.0255(19) Uani 1 1 d . . .
C10C C 0.7184(4) 0.6096(3) 0.8098(3) 0.0253(19) Uani 1 1 d . . .
C12C C 0.7352(5) 0.4179(3) 0.7767(4) 0.031(2) Uani 1 1 d . . .
H12G H 0.6831 0.4115 0.7744 0.037 Uiso 1 1 calc R . .
H12H H 0.7684 0.4089 0.8169 0.037 Uiso 1 1 calc R . .
C13C C 0.7535(4) 0.3839(3) 0.7326(3) 0.0251(19) Uani 1 1 d . . .
C14C C 0.7023(4) 0.3644(3) 0.6827(3) 0.0241(19) Uani 1 1 d . . .
C15C C 0.7192(5) 0.3292(3) 0.6447(3) 0.029(2) Uani 1 1 d . . .
C16C C 0.7916(5) 0.3134(3) 0.6565(4) 0.032(2) Uani 1 1 d . . .
C17C C 0.8461(4) 0.3317(3) 0.7065(4) 0.0247(19) Uani 1 1 d . . .
C18C C 0.8268(5) 0.3676(4) 0.7435(4) 0.030(2) Uani 1 1 d . . .
F14D F 0.4333(3) 0.3833(2) 0.0723(2) 0.0401(13) Uani 1 1 d . . .
F15D F 0.4627(3) 0.3160(2) -0.0047(2) 0.0456(14) Uani 1 1 d . . .
F16D F 0.6034(3) 0.28055(19) 0.0155(2) 0.0431(13) Uani 1 1 d . . .
F17D F 0.7151(3) 0.3135(2) 0.1131(2) 0.0472(14) Uani 1 1 d . . .
F18D F 0.6861(3) 0.38052(19) 0.1905(2) 0.0387(12) Uani 1 1 d . . .
O11D O 0.5541(3) 0.4723(2) 0.1696(2) 0.0332(14) Uani 1 1 d . . .
N1D N 0.5685(4) 0.5735(3) 0.1430(3) 0.0254(16) Uani 1 1 d D . .
H1D H 0.585(4) 0.546(2) 0.129(3) 0.031 Uiso 1 1 d D . .
C2D C 0.5755(5) 0.6228(3) 0.1239(3) 0.030(2) Uani 1 1 d . . .
H2D H 0.5943 0.6279 0.0926 0.036 Uiso 1 1 calc R . .
C3D C 0.5551(5) 0.6663(3) 0.1502(3) 0.031(2) Uani 1 1 d . . .
H3D H 0.5598 0.7018 0.1369 0.037 Uiso 1 1 calc R . .
C4D C 0.5279(5) 0.6591(3) 0.1958(3) 0.029(2) Uani 1 1 d . . .
H4D H 0.5144 0.6894 0.2141 0.035 Uiso 1 1 calc R . .
C5D C 0.4934(5) 0.5949(3) 0.2621(4) 0.031(2) Uani 1 1 d . . .
H5D H 0.4807 0.6234 0.2833 0.037 Uiso 1 1 calc R . .
C6D C 0.4862(5) 0.5433(3) 0.2762(3) 0.031(2) Uani 1 1 d . . .
H6D H 0.4667 0.5359 0.3067 0.037 Uiso 1 1 calc R . .
C7D C 0.5068(5) 0.4991(4) 0.2473(3) 0.0293(19) Uani 1 1 d . . .
H7D H 0.5022 0.4630 0.2589 0.035 Uiso 1 1 calc R . .
C8D C 0.5334(4) 0.5096(3) 0.2026(3) 0.0227(18) Uani 1 1 d . . .
C9D C 0.5413(4) 0.5629(3) 0.1875(3) 0.0186(17) Uani 1 1 d . . .
C10D C 0.5205(4) 0.6067(3) 0.2148(3) 0.0259(19) Uani 1 1 d . . .
C12D C 0.5428(5) 0.4164(3) 0.1793(4) 0.030(2) Uani 1 1 d . . .
H12I H 0.4907 0.4105 0.1772 0.036 Uiso 1 1 calc R . .
H12J H 0.5761 0.4054 0.2189 0.036 Uiso 1 1 calc R . .
C13D C 0.5588(5) 0.3837(3) 0.1338(3) 0.0238(19) Uani 1 1 d . . .
C14D C 0.5037(5) 0.3666(3) 0.0836(4) 0.028(2) Uani 1 1 d . . .
C15D C 0.5176(5) 0.3322(3) 0.0438(4) 0.032(2) Uani 1 1 d . . .
C16D C 0.5898(5) 0.3145(3) 0.0543(4) 0.029(2) Uani 1 1 d . . .
C17D C 0.6459(5) 0.3310(3) 0.1039(4) 0.028(2) Uani 1 1 d . . .
C18D C 0.6304(5) 0.3654(3) 0.1421(3) 0.027(2) Uani 1 1 d . . .

loop_
_atom_site_aniso_label
_atom_site_aniso_U_11
_atom_site_aniso_U_22
_atom_site_aniso_U_33
_atom_site_aniso_U_23
_atom_site_aniso_U_13
_atom_site_aniso_U_12
I1 0.0381(4) 0.0390(4) 0.0636(4) -0.0033(3) 0.0295(3) 0.0052(3)
I2 0.0259(3) 0.0406(4) 0.0355(3) 0.0152(3) 0.0131(2) 0.0049(3)
I3 0.0411(4) 0.0490(4) 0.0322(3) 0.0009(3) 0.0118(3) -0.0099(3)
I4 0.040(2) 0.0244(12) 0.0378(15) 0.0026(10) 0.0188(17) -0.0044(17)
I4B 0.044(2) 0.0194(10) 0.0360(16) 0.0020(10) 0.0219(18) -0.0038(17)
I5 0.0415(7) 0.0157(6) 0.0284(6) 0.0017(5) 0.0186(5) 0.0034(5)
I5B 0.0337(7) 0.0245(6) 0.0254(6) -0.0015(5) 0.0083(5) 0.0043(5)
I6 0.0529(4) 0.0321(4) 0.0803(5) -0.0219(3) 0.0444(4) -0.0146(3)
I7 0.0367(3) 0.0411(4) 0.0417(3) -0.0152(3) 0.0204(3) -0.0091(3)
I8 0.0521(4) 0.0372(4) 0.0578(4) 0.0025(3) 0.0360(3) -0.0083(3)
I9 0.0929(7) 0.0235(5) 0.0373(5) -0.0001(4) 0.0400(5) -0.0047(5)
I10 0.0277(6) 0.0233(6) 0.0335(6) 0.0052(5) 0.0135(5) 0.0025(5)
I10B 0.0436(7) 0.0162(6) 0.0324(6) 0.0037(5) 0.0223(6) 0.0032(5)
I11 0.0783(5) 0.0279(4) 0.0317(3) 0.0026(3) 0.0065(3) -0.0161(3)
I12 0.0448(4) 0.0416(4) 0.0273(3) 0.0022(3) 0.0107(3) -0.0156(3)
I13 0.0719(5) 0.0348(4) 0.0259(3) -0.0067(3) 0.0138(3) 0.0045(3)
I14 0.0901(7) 0.0259(5) 0.0542(6) 0.0036(4) 0.0538(5) 0.0101(5)
I15 0.0372(18) 0.0239(12) 0.0362(18) -0.0054(12) 0.0152(12) 0.0004(13)
I15B 0.048(2) 0.0184(11) 0.0349(18) -0.0050(12) 0.0217(14) 0.0004(14)
I16 0.0372(4) 0.0474(4) 0.0411(3) -0.0122(3) 0.0177(3) -0.0067(3)
I17 0.0331(3) 0.0384(4) 0.0242(3) -0.0037(3) 0.0066(2) 0.0125(3)
I18 0.0606(4) 0.0370(4) 0.0264(3) 0.0081(3) 0.0115(3) 0.0030(3)
I19 0.0358(7) 0.0217(6) 0.0287(6) -0.0010(5) 0.0104(5) -0.0028(5)
I20 0.0321(6) 0.0340(7) 0.0347(6) 0.0082(5) 0.0040(6) -0.0061(5)
I21 0.0250(11) 0.0427(9) 0.0375(12) 0.0172(9) 0.0095(9) 0.0001(10)
I22 0.0612(4) 0.0435(4) 0.0436(4) 0.0087(3) 0.0246(3) -0.0065(3)
I19B 0.0328(6) 0.0229(6) 0.0386(6) 0.0011(5) 0.0172(6) 0.0030(5)
I20B 0.0274(7) 0.0361(7) 0.0459(7) 0.0140(6) 0.0094(5) -0.0016(5)
I21B 0.0301(12) 0.0437(9) 0.0325(11) 0.0123(8) 0.0047(9) -0.0092(11)
F14 0.036(3) 0.039(3) 0.041(3) -0.007(2) 0.007(2) -0.012(2)
F15 0.033(3) 0.039(3) 0.070(4) -0.004(3) 0.026(3) 0.002(2)
F16 0.063(3) 0.024(3) 0.043(3) -0.004(2) 0.033(3) 0.001(3)
F17 0.048(3) 0.039(3) 0.031(3) 0.001(2) 0.001(2) -0.001(3)
F18 0.031(3) 0.038(3) 0.050(3) 0.007(2) 0.015(2) 0.008(2)
O11 0.044(4) 0.018(3) 0.037(3) -0.002(3) 0.025(3) -0.004(3)
N1 0.024(4) 0.011(4) 0.031(4) 0.005(3) 0.009(3) 0.001(3)
C2 0.024(5) 0.029(5) 0.028(4) -0.002(4) 0.009(4) 0.002(4)
C3 0.030(5) 0.018(4) 0.038(5) 0.000(4) 0.015(4) -0.006(4)
C4 0.037(5) 0.018(5) 0.037(5) -0.006(4) 0.011(4) -0.001(4)
C5 0.059(6) 0.031(6) 0.032(5) -0.013(4) 0.027(5) -0.003(5)
C6 0.046(6) 0.025(5) 0.029(5) -0.005(4) 0.022(4) -0.004(4)
C7 0.042(5) 0.017(4) 0.030(5) -0.002(4) 0.016(4) -0.007(4)
C8 0.031(5) 0.023(5) 0.024(4) -0.005(4) 0.017(4) 0.000(4)
C9 0.027(5) 0.021(5) 0.017(4) -0.008(3) 0.007(3) 0.001(4)
C10 0.034(5) 0.036(5) 0.018(4) -0.006(4) 0.009(4) -0.006(4)
C12 0.048(6) 0.019(5) 0.036(5) 0.005(4) 0.023(4) -0.005(4)
C13 0.029(5) 0.012(4) 0.032(5) -0.002(3) 0.016(4) -0.005(4)
C14 0.031(5) 0.024(5) 0.027(4) 0.006(4) 0.006(4) -0.005(4)
C15 0.029(5) 0.018(5) 0.049(5) 0.000(4) 0.028(4) 0.004(4)
C16 0.047(6) 0.015(4) 0.031(5) -0.002(4) 0.027(4) -0.001(4)
C17 0.040(5) 0.019(5) 0.025(4) 0.004(4) 0.012(4) -0.001(4)
C18 0.026(5) 0.019(5) 0.031(5) 0.000(4) 0.011(4) -0.001(4)
F14A 0.036(3) 0.035(3) 0.034(3) 0.000(2) -0.002(2) -0.006(2)
F15A 0.034(3) 0.035(3) 0.069(4) 0.008(3) 0.028(3) 0.005(2)
F16A 0.076(4) 0.026(3) 0.040(3) -0.007(2) 0.035(3) -0.005(3)
F17A 0.059(3) 0.038(3) 0.021(2) -0.005(2) 0.002(2) -0.009(3)
F18A 0.025(3) 0.050(3) 0.044(3) 0.005(3) 0.004(2) 0.002(2)
O11A 0.054(4) 0.016(3) 0.027(3) 0.004(2) 0.022(3) 0.000(3)
N1A 0.023(4) 0.026(4) 0.021(4) -0.003(3) 0.010(3) -0.002(3)
C2A 0.032(5) 0.032(5) 0.027(4) 0.012(4) 0.011(4) -0.005(4)
C3A 0.028(5) 0.026(5) 0.036(5) 0.008(4) 0.006(4) 0.009(4)
C4A 0.017(4) 0.023(5) 0.030(4) -0.005(4) 0.012(4) -0.002(4)
C5A 0.036(5) 0.032(5) 0.033(5) 0.004(4) 0.014(4) 0.005(4)
C6A 0.044(6) 0.031(5) 0.024(4) -0.003(4) 0.018(4) 0.008(4)
C7A 0.043(5) 0.033(5) 0.022(4) 0.008(4) 0.020(4) 0.005(4)
C8A 0.027(5) 0.022(5) 0.024(4) 0.000(4) 0.004(4) -0.001(4)
C9A 0.016(4) 0.027(5) 0.020(4) -0.002(4) 0.000(3) 0.005(4)
C10A 0.030(5) 0.019(4) 0.025(4) 0.002(4) 0.010(4) -0.005(4)
C12A 0.035(5) 0.027(5) 0.018(4) 0.002(4) 0.011(4) -0.003(4)
C13A 0.030(5) 0.022(5) 0.020(4) -0.005(3) 0.010(4) -0.005(4)
C14A 0.034(5) 0.027(5) 0.021(4) 0.003(4) 0.007(4) -0.006(4)
C15A 0.031(5) 0.015(4) 0.034(5) 0.000(4) 0.020(4) 0.000(4)
C16A 0.049(6) 0.017(5) 0.035(5) -0.004(4) 0.029(5) -0.012(4)
C17A 0.032(5) 0.034(5) 0.019(4) 0.004(4) 0.001(4) -0.010(4)
C18A 0.037(5) 0.018(5) 0.034(5) 0.011(4) 0.019(4) -0.005(4)
F14B 0.044(3) 0.042(3) 0.031(3) -0.008(2) 0.004(2) -0.014(3)
F15B 0.033(3) 0.039(3) 0.064(3) 0.005(3) 0.024(3) 0.002(2)
F16B 0.079(4) 0.026(3) 0.047(3) -0.003(2) 0.038(3) 0.006(3)
F17B 0.064(4) 0.041(3) 0.028(3) -0.009(2) -0.006(3) 0.001(3)
F18B 0.038(3) 0.043(3) 0.046(3) -0.004(3) 0.000(2) 0.014(3)
O11B 0.064(4) 0.010(3) 0.034(3) 0.000(2) 0.031(3) -0.001(3)
N1B 0.033(4) 0.021(4) 0.025(4) 0.000(3) 0.017(3) -0.005(3)
C2B 0.031(5) 0.028(5) 0.029(5) 0.006(4) 0.010(4) -0.003(4)
C3B 0.037(5) 0.022(5) 0.046(5) 0.009(4) 0.019(4) 0.005(4)
C4B 0.037(5) 0.028(5) 0.035(5) 0.000(4) 0.015(4) 0.002(4)
C5B 0.046(6) 0.023(5) 0.033(5) -0.012(4) 0.023(4) -0.003(4)
C6B 0.041(5) 0.034(6) 0.032(5) -0.002(4) 0.023(4) -0.010(4)
C7B 0.043(5) 0.015(4) 0.033(5) -0.003(4) 0.017(4) 0.003(4)
C8B 0.030(5) 0.017(4) 0.023(4) 0.001(4) 0.009(4) -0.003(4)
C9B 0.018(4) 0.023(5) 0.024(4) 0.001(4) 0.006(3) 0.004(3)
C10B 0.016(4) 0.018(4) 0.029(4) -0.003(4) 0.004(3) -0.005(3)
C12B 0.052(6) 0.015(5) 0.034(5) 0.002(4) 0.022(4) 0.007(4)
C13B 0.031(5) 0.016(4) 0.028(4) 0.004(4) 0.008(4) -0.005(4)
C14B 0.038(5) 0.021(5) 0.023(4) -0.003(4) 0.004(4) -0.013(4)
C15B 0.026(5) 0.021(5) 0.036(5) 0.001(4) 0.011(4) -0.010(4)
C16B 0.057(6) 0.014(5) 0.036(5) 0.005(4) 0.022(5) 0.009(4)
C17B 0.050(6) 0.019(5) 0.022(4) 0.006(4) 0.005(4) 0.002(4)
C18B 0.031(5) 0.017(5) 0.033(5) 0.005(4) 0.005(4) 0.004(4)
F14C 0.028(3) 0.039(3) 0.045(3) 0.008(2) 0.010(2) 0.008(2)
F15C 0.049(3) 0.033(3) 0.027(3) -0.001(2) 0.002(2) -0.004(2)
F16C 0.078(4) 0.027(3) 0.054(3) -0.001(3) 0.046(3) 0.004(3)
F17C 0.034(3) 0.039(3) 0.083(4) 0.014(3) 0.031(3) 0.010(3)
F18C 0.034(3) 0.041(3) 0.043(3) 0.003(2) 0.003(2) -0.005(2)
O11C 0.047(4) 0.025(3) 0.035(3) 0.000(3) 0.027(3) 0.000(3)
N1C 0.024(4) 0.032(5) 0.019(3) 0.000(3) 0.007(3) 0.002(3)
C2C 0.034(5) 0.034(6) 0.031(5) 0.005(4) 0.018(4) -0.008(4)
C3C 0.036(5) 0.019(5) 0.037(5) 0.007(4) 0.010(4) -0.001(4)
C4C 0.028(5) 0.028(5) 0.032(5) 0.000(4) 0.008(4) 0.002(4)
C5C 0.033(5) 0.045(6) 0.029(5) -0.001(4) 0.012(4) 0.002(4)
C6C 0.040(5) 0.038(6) 0.034(5) 0.006(4) 0.020(4) -0.003(4)
C7C 0.049(6) 0.026(5) 0.030(5) 0.007(4) 0.024(4) 0.005(4)
C8C 0.024(4) 0.028(5) 0.029(4) -0.003(4) 0.009(4) -0.002(4)
C9C 0.023(4) 0.031(5) 0.020(4) 0.001(4) 0.003(3) 0.002(4)
C10C 0.021(4) 0.030(5) 0.021(4) -0.004(4) 0.002(3) -0.002(4)
C12C 0.040(5) 0.023(5) 0.040(5) 0.007(4) 0.026(4) 0.003(4)
C13C 0.023(5) 0.021(5) 0.035(5) 0.005(4) 0.015(4) 0.004(4)
C14C 0.021(5) 0.024(5) 0.028(4) 0.005(4) 0.010(4) -0.001(4)
C15C 0.042(5) 0.016(5) 0.029(5) 0.007(4) 0.014(4) -0.004(4)
C16C 0.050(6) 0.012(4) 0.046(6) 0.011(4) 0.030(5) 0.006(4)
C17C 0.016(4) 0.022(5) 0.042(5) 0.012(4) 0.018(4) 0.004(4)
C18C 0.027(5) 0.033(5) 0.030(5) 0.014(4) 0.009(4) -0.004(4)
F14D 0.028(3) 0.038(3) 0.055(3) 0.005(3) 0.015(2) 0.007(2)
F15D 0.051(3) 0.041(3) 0.032(3) -0.004(2) -0.002(3) -0.005(3)
F16D 0.068(4) 0.027(3) 0.049(3) -0.009(2) 0.041(3) -0.004(3)
F17D 0.035(3) 0.036(3) 0.077(4) -0.005(3) 0.028(3) 0.003(3)
F18D 0.034(3) 0.033(3) 0.042(3) -0.002(2) 0.003(2) -0.007(2)
O11D 0.051(4) 0.018(3) 0.041(3) 0.004(3) 0.029(3) 0.002(3)
N1D 0.026(4) 0.026(4) 0.025(4) -0.001(3) 0.009(3) 0.003(3)
C2D 0.037(5) 0.027(5) 0.024(4) 0.006(4) 0.006(4) -0.006(4)
C3D 0.041(5) 0.019(5) 0.031(5) 0.006(4) 0.011(4) -0.007(4)
C4D 0.040(5) 0.014(4) 0.034(5) -0.002(4) 0.014(4) -0.003(4)
C5D 0.051(6) 0.014(5) 0.035(5) -0.001(4) 0.025(4) 0.008(4)
C6D 0.047(6) 0.029(5) 0.027(5) -0.005(4) 0.026(4) -0.007(4)
C7D 0.041(5) 0.023(5) 0.030(4) 0.002(4) 0.020(4) -0.003(4)
C8D 0.030(5) 0.017(5) 0.028(4) -0.003(3) 0.018(4) 0.003(4)
C9D 0.022(4) 0.014(4) 0.016(4) -0.001(3) 0.002(3) -0.002(3)
C10D 0.023(4) 0.029(5) 0.023(4) 0.006(4) 0.005(4) -0.007(4)
C12D 0.048(6) 0.018(5) 0.033(5) 0.001(4) 0.024(4) 0.006(4)
C13D 0.037(5) 0.010(4) 0.030(5) 0.010(3) 0.019(4) 0.007(4)
C14D 0.034(5) 0.016(4) 0.043(5) 0.007(4) 0.024(4) 0.005(4)
C15D 0.033(5) 0.028(5) 0.032(5) -0.002(4) 0.009(4) -0.005(4)
C16D 0.044(6) 0.016(5) 0.036(5) -0.004(4) 0.024(4) -0.006(4)
C17D 0.034(5) 0.021(5) 0.034(5) 0.011(4) 0.016(4) 0.005(4)
C18D 0.045(6) 0.015(4) 0.021(4) 0.003(4) 0.010(4) -0.009(4)

loop_
_atom_type_symbol
_atom_type_description
_atom_type_scat_dispersion_real
_atom_type_scat_dispersion_imag
_atom_type_scat_source
C C 0.0033 0.0016 'International Tables Vol C Tables 4.2.6.8 and 6.1.1.4'
H H 0.0000 0.0000 'International Tables Vol C Tables 4.2.6.8 and 6.1.1.4'
N N 0.0061 0.0033 'International Tables Vol C Tables 4.2.6.8 and 6.1.1.4'
O O 0.0106 0.0060 'International Tables Vol C Tables 4.2.6.8 and 6.1.1.4'
F F 0.0171 0.0103 'International Tables Vol C Tables 4.2.6.8 and 6.1.1.4'
I I -0.4742 1.8119 'International Tables Vol C Tables 4.2.6.8 and 6.1.1.4'

loop_
_geom_angle_atom_site_label_1
_geom_angle_atom_site_label_2
_geom_angle_atom_site_label_3
_geom_angle
_geom_angle_site_symmetry_1
_geom_angle_site_symmetry_3
I3 I2 I1 169.73(3) . .
I8 I9 I8 180.00(3) . 3_656
I13 I14 I13 180.0 3_666 .
I16 I17 I18 169.94(3) . .
I22 I21 I20 170.92(8) . .
I22 I21B I20B 171.49(8) . .
C8 O11 C12 117.8(6) . .
C2 N1 C9 122.8(7) . .
C2 N1 H1 122(5) . .
C9 N1 H1 115(5) . .
N1 C2 C3 120.7(7) . .
N1 C2 H2 119.7 . .
C3 C2 H2 119.7 . .
C4 C3 C2 119.0(8) . .
C4 C3 H3 120.5 . .
C2 C3 H3 120.5 . .
C3 C4 C10 120.9(8) . .
C3 C4 H4 119.5 . .
C10 C4 H4 119.5 . .
C6 C5 C10 119.7(8) . .
C6 C5 H5 120.1 . .
C10 C5 H5 120.1 . .
C5 C6 C7 120.7(7) . .
C5 C6 H6 119.7 . .
C7 C6 H6 119.7 . .
C8 C7 C6 120.1(8) . .
C8 C7 H7 120.0 . .
C6 C7 H7 120.0 . .
C7 C8 O11 127.7(7) . .
C7 C8 C9 119.6(7) . .
O11 C8 C9 112.7(6) . .
N1 C9 C10 119.3(7) . .
N1 C9 C8 119.2(7) . .
C10 C9 C8 121.5(7) . .
C9 C10 C5 118.4(8) . .
C9 C10 C4 117.3(7) . .
C5 C10 C4 124.3(8) . .
O11 C12 C13 105.8(6) . .
O11 C12 H12A 110.6 . .
C13 C12 H12A 110.6 . .
O11 C12 H12B 110.6 . .
C13 C12 H12B 110.6 . .
H12A C12 H12B 108.7 . .
C14 C13 C18 116.6(7) . .
C14 C13 C12 120.6(7) . .
C18 C13 C12 122.8(7) . .
F14 C14 C13 120.8(7) . .
F14 C14 C15 117.0(7) . .
C13 C14 C15 122.2(8) . .
F15 C15 C14 121.4(8) . .
F15 C15 C16 118.6(7) . .
C14 C15 C16 120.0(7) . .
F16 C16 C17 120.7(8) . .
F16 C16 C15 120.5(8) . .
C17 C16 C15 118.9(7) . .
F17 C17 C16 120.1(7) . .
F17 C17 C18 120.3(7) . .
C16 C17 C18 119.5(7) . .
F18 C18 C17 118.7(7) . .
F18 C18 C13 118.5(7) . .
C17 C18 C13 122.8(8) . .
C8A O11A C12A 116.9(6) . .
C2A N1A C9A 123.1(7) . .
C2A N1A H1A 114(5) . .
C9A N1A H1A 123(5) . .
N1A C2A C3A 119.8(7) . .
N1A C2A H2A 120.1 . .
C3A C2A H2A 120.1 . .
C4A C3A C2A 119.7(8) . .
C4A C3A H3A 120.2 . .
C2A C3A H3A 120.2 . .
C3A C4A C10A 120.0(7) . .
C3A C4A H4A 120.0 . .
C10A C4A H4A 120.0 . .
C6A C5A C10A 118.8(8) . .
C6A C5A H5A 120.6 . .
C10A C5A H5A 120.6 . .
C5A C6A C7A 122.0(8) . .
C5A C6A H6A 119.0 . .
C7A C6A H6A 119.0 . .
C8A C7A C6A 119.1(8) . .
C8A C7A H7A 120.4 . .
C6A C7A H7A 120.4 . .
C7A C8A O11A 127.3(7) . .
C7A C8A C9A 120.0(8) . .
O11A C8A C9A 112.7(7) . .
N1A C9A C10A 118.8(7) . .
N1A C9A C8A 119.5(7) . .
C10A C9A C8A 121.7(7) . .
C9A C10A C4A 118.7(7) . .
C9A C10A C5A 118.4(7) . .
C4A C10A C5A 122.9(7) . .
O11A C12A C13A 107.1(6) . .
O11A C12A H12C 110.3 . .
C13A C12A H12C 110.3 . .
O11A C12A H12D 110.3 . .
C13A C12A H12D 110.3 . .
H12C C12A H12D 108.6 . .
C18A C13A C14A 116.3(7) . .
C18A C13A C12A 121.2(7) . .
C14A C13A C12A 122.4(7) . .
F14A C14A C15A 119.2(7) . .
F14A C14A C13A 118.5(7) . .
C15A C14A C13A 122.4(7) . .
F15A C15A C14A 120.7(7) . .
F15A C15A C16A 119.1(7) . .
C14A C15A C16A 120.2(8) . .
F16A C16A C17A 120.0(8) . .
F16A C16A C15A 120.8(8) . .
C17A C16A C15A 119.2(7) . .
F17A C17A C16A 119.8(8) . .
F17A C17A C18A 120.0(8) . .
C16A C17A C18A 120.1(7) . .
F18A C18A C13A 119.7(7) . .
F18A C18A C17A 118.5(7) . .
C13A C18A C17A 121.7(8) . .
C8B O11B C12B 117.3(6) . .
C2B N1B C9B 122.9(7) . .
C2B N1B H1B 123(5) . .
C9B N1B H1B 114(5) . .
N1B C2B C3B 120.6(8) . .
N1B C2B H2B 119.7 . .
C3B C2B H2B 119.7 . .
C2B C3B C4B 118.7(8) . .
C2B C3B H3B 120.7 . .
C4B C3B H3B 120.7 . .
C3B C4B C10B 121.4(8) . .
C3B C4B H4B 119.3 . .
C10B C4B H4B 119.3 . .
C6B C5B C10B 119.8(7) . .
C6B C5B H5B 120.1 . .
C10B C5B H5B 120.1 . .
C5B C6B C7B 122.0(8) . .
C5B C6B H6B 119.0 . .
C7B C6B H6B 119.0 . .
C8B C7B C6B 119.3(8) . .
C8B C7B H7B 120.3 . .
C6B C7B H7B 120.3 . .
C7B C8B O11B 127.8(7) . .
C7B C8B C9B 119.5(7) . .
O11B C8B C9B 112.6(6) . .
N1B C9B C10B 118.8(7) . .
N1B C9B C8B 119.5(7) . .
C10B C9B C8B 121.7(7) . .
C4B C10B C9B 117.5(7) . .
C4B C10B C5B 124.9(7) . .
C9B C10B C5B 117.6(7) . .
O11B C12B C13B 107.9(6) . .
O11B C12B H12E 110.1 . .
C13B C12B H12E 110.1 . .
O11B C12B H12F 110.1 . .
C13B C12B H12F 110.1 . .
H12E C12B H12F 108.4 . .
C14B C13B C18B 117.1(8) . .
C14B C13B C12B 121.8(7) . .
C18B C13B C12B 121.1(8) . .
F14B C14B C13B 119.8(7) . .
F14B C14B C15B 118.2(8) . .
C13B C14B C15B 122.0(7) . .
F15B C15B C16B 120.5(8) . .
F15B C15B C14B 120.6(7) . .
C16B C15B C14B 118.9(8) . .
F16B C16B C17B 119.9(8) . .
F16B C16B C15B 119.4(8) . .
C17B C16B C15B 120.7(8) . .
F17B C17B C16B 120.9(8) . .
F17B C17B C18B 119.9(8) . .
C16B C17B C18B 119.2(8) . .
F18B C18B C17B 118.5(7) . .
F18B C18B C13B 119.6(7) . .
C17B C18B C13B 121.9(8) . .
C8C O11C C12C 116.4(6) . .
C2C N1C C9C 123.2(7) . .
C2C N1C H1C 112(5) . .
C9C N1C H1C 124(6) . .
N1C C2C C3C 119.7(7) . .
N1C C2C H2C 120.2 . .
C3C C2C H2C 120.2 . .
C4C C3C C2C 118.8(8) . .
C4C C3C H3C 120.6 . .
C2C C3C H3C 120.6 . .
C3C C4C C10C 121.7(8) . .
C3C C4C H4C 119.1 . .
C10C C4C H4C 119.1 . .
C6C C5C C10C 118.6(8) . .
C6C C5C H5C 120.7 . .
C10C C5C H5C 120.7 . .
C5C C6C C7C 122.1(8) . .
C5C C6C H6C 119.0 . .
C7C C6C H6C 119.0 . .
C8C C7C C6C 120.8(8) . .
C8C C7C H7C 119.6 . .
C6C C7C H7C 119.6 . .
O11C C8C C7C 127.9(8) . .
O11C C8C C9C 113.9(7) . .
C7C C8C C9C 118.2(8) . .
N1C C9C C10C 119.2(7) . .
N1C C9C C8C 119.0(7) . .
C10C C9C C8C 121.8(7) . .
C4C C10C C9C 117.3(7) . .
C4C C10C C5C 124.2(8) . .
C9C C10C C5C 118.4(8) . .
O11C C12C C13C 107.5(6) . .
O11C C12C H12G 110.2 . .
C13C C12C H12G 110.2 . .
O11C C12C H12H 110.2 . .
C13C C12C H12H 110.2 . .
H12G C12C H12H 108.5 . .
C14C C13C C18C 116.1(8) . .
C14C C13C C12C 124.2(7) . .
C18C C13C C12C 119.6(8) . .
F14C C14C C13C 118.2(7) . .
F14C C14C C15C 118.1(7) . .
C13C C14C C15C 123.6(8) . .
F15C C15C C16C 120.6(8) . .
F15C C15C C14C 120.1(8) . .
C16C C15C C14C 119.3(8) . .
F16C C16C C15C 120.0(8) . .
F16C C16C C17C 120.1(8) . .
C15C C16C C17C 119.9(8) . .
F17C C17C C16C 120.1(8) . .
F17C C17C C18C 120.8(7) . .
C16C C17C C18C 119.0(7) . .
F18C C18C C17C 117.0(7) . .
F18C C18C C13C 120.9(8) . .
C17C C18C C13C 122.1(8) . .
C8D O11D C12D 117.8(6) . .
C2D N1D C9D 124.1(7) . .
C2D N1D H1D 120(5) . .
C9D N1D H1D 116(5) . .
N1D C2D C3D 118.7(8) . .
N1D C2D H2D 120.6 . .
C3D C2D H2D 120.6 . .
C2D C3D C4D 120.8(8) . .
C2D C3D H3D 119.6 . .
C4D C3D H3D 119.6 . .
C3D C4D C10D 119.4(8) . .
C3D C4D H4D 120.3 . .
C10D C4D H4D 120.3 . .
C6D C5D C10D 119.5(7) . .
C6D C5D H5D 120.3 . .
C10D C5D H5D 120.3 . .
C5D C6D C7D 122.5(7) . .
C5D C6D H6D 118.8 . .
C7D C6D H6D 118.8 . .
C8D C7D C6D 118.9(8) . .
C8D C7D H7D 120.5 . .
C6D C7D H7D 120.5 . .
O11D C8D C7D 126.5(7) . .
O11D C8D C9D 114.2(6) . .
C7D C8D C9D 119.3(7) . .
N1D C9D C8D 119.5(7) . .
N1D C9D C10D 117.9(7) . .
C8D C9D C10D 122.6(7) . .
C9D C10D C4D 119.2(7) . .
C9D C10D C5D 117.1(7) . .
C4D C10D C5D 123.7(8) . .
O11D C12D C13D 108.9(6) . .
O11D C12D H12I 109.9 . .
C13D C12D H12I 109.9 . .
O11D C12D H12J 109.9 . .
C13D C12D H12J 109.9 . .
H12I C12D H12J 108.3 . .
C14D C13D C18D 116.6(7) . .
C14D C13D C12D 122.4(8) . .
C18D C13D C12D 120.9(7) . .
F14D C14D C13D 119.8(7) . .
F14D C14D C15D 117.8(8) . .
C13D C14D C15D 122.4(8) . .
F15D C15D C14D 121.1(8) . .
F15D C15D C16D 120.0(7) . .
C14D C15D C16D 118.9(8) . .
F16D C16D C17D 121.0(8) . .
F16D C16D C15D 119.0(7) . .
C17D C16D C15D 120.0(8) . .
F17D C17D C18D 121.4(8) . .
F17D C17D C16D 119.0(7) . .
C18D C17D C16D 119.6(8) . .
F18D C18D C17D 118.4(8) . .
F18D C18D C13D 119.1(7) . .
C17D C18D C13D 122.5(8) . .

loop_
_geom_bond_atom_site_label_1
_geom_bond_atom_site_label_2
_geom_bond_distance
_geom_bond_site_symmetry_2
I1 I2 3.0524(9) .
I2 I3 2.8378(9) .
I4 I5 2.350(4) .
I4B I19B 2.353(4) 4_666
I6 I7 2.7614(9) .
I8 I9 2.9334(7) .
I9 I8 2.9334(7) 3_656
I10B I15B 2.784(3) .
I11 I12 2.7661(9) .
I13 I14 2.9379(6) .
I14 I13 2.9379(7) 3_666
I15 I19 2.777(3) .
I16 I17 2.8458(9) .
I17 I18 3.0360(9) .
I20 I21 3.129(3) .
I21 I22 2.810(3) .
I22 I21B 2.760(3) .
I19B I4B 2.353(4) 4_465
I20B I21B 3.136(3) .
F14 C14 1.356(9) .
F15 C15 1.359(9) .
F16 C16 1.324(8) .
F17 C17 1.342(9) .
F18 C18 1.334(9) .
O11 C8 1.374(9) .
O11 C12 1.439(9) .
N1 C2 1.321(10) .
N1 C9 1.363(10) .
N1 H1 0.88(2) .
C2 C3 1.377(11) .
C2 H2 0.9500 .
C3 C4 1.362(11) .
C3 H3 0.9500 .
C4 C10 1.425(11) .
C4 H4 0.9500 .
C5 C6 1.373(12) .
C5 C10 1.417(11) .
C5 H5 0.9500 .
C6 C7 1.417(11) .
C6 H6 0.9500 .
C7 C8 1.355(10) .
C7 H7 0.9500 .
C8 C9 1.403(11) .
C9 C10 1.389(11) .
C12 C13 1.494(11) .
C12 H12A 0.9900 .
C12 H12B 0.9900 .
C13 C14 1.368(11) .
C13 C18 1.379(11) .
C14 C15 1.372(11) .
C15 C16 1.389(12) .
C16 C17 1.368(11) .
C17 C18 1.376(11) .
F14A C14A 1.335(9) .
F15A C15A 1.344(9) .
F16A C16A 1.330(9) .
F17A C17A 1.350(9) .
F18A C18A 1.339(9) .
O11A C8A 1.370(9) .
O11A C12A 1.444(9) .
N1A C2A 1.325(10) .
N1A C9A 1.369(10) .
N1A H1A 0.88(2) .
C2A C3A 1.391(12) .
C2A H2A 0.9500 .
C3A C4A 1.371(11) .
C3A H3A 0.9500 .
C4A C10A 1.410(11) .
C4A H4A 0.9500 .
C5A C6A 1.384(12) .
C5A C10A 1.426(11) .
C5A H5A 0.9500 .
C6A C7A 1.414(11) .
C6A H6A 0.9500 .
C7A C8A 1.364(10) .
C7A H7A 0.9500 .
C8A C9A 1.406(11) .
C9A C10A 1.392(11) .
C12A C13A 1.481(10) .
C12A H12C 0.9900 .
C12A H12D 0.9900 .
C13A C18A 1.379(11) .
C13A C14A 1.396(11) .
C14A C15A 1.361(11) .
C15A C16A 1.380(11) .
C16A C17A 1.365(12) .
C17A C18A 1.393(12) .
F14B C14B 1.337(9) .
F15B C15B 1.342(9) .
F16B C16B 1.344(9) .
F17B C17B 1.341(9) .
F18B C18B 1.344(9) .
O11B C8B 1.367(9) .
O11B C12B 1.436(9) .
N1B C2B 1.324(10) .
N1B C9B 1.374(9) .
N1B H1B 0.88(2) .
C2B C3B 1.368(12) .
C2B H2B 0.9500 .
C3B C4B 1.387(11) .
C3B H3B 0.9500 .
C4B C10B 1.396(11) .
C4B H4B 0.9500 .
C5B C6B 1.373(11) .
C5B C10B 1.417(11) .
C5B H5B 0.9500 .
C6B C7B 1.405(11) .
C6B H6B 0.9500 .
C7B C8B 1.366(11) .
C7B H7B 0.9500 .
C8B C9B 1.413(11) .
C9B C10B 1.404(11) .
C12B C13B 1.500(11) .
C12B H12E 0.9900 .
C12B H12F 0.9900 .
C13B C14B 1.371(11) .
C13B C18B 1.382(11) .
C14B C15B 1.381(11) .
C15B C16B 1.372(12) .
C16B C17B 1.361(12) .
C17B C18B 1.375(12) .
F14C C14C 1.351(9) .
F15C C15C 1.345(9) .
F16C C16C 1.318(9) .
F17C C17C 1.338(9) .
F18C C18C 1.353(9) .
O11C C8C 1.347(9) .
O11C C12C 1.441(9) .
N1C C2C 1.319(10) .
N1C C9C 1.371(10) .
N1C H1C 0.87(2) .
C2C C3C 1.413(12) .
C2C H2C 0.9500 .
C3C C4C 1.366(11) .
C3C H3C 0.9500 .
C4C C10C 1.402(11) .
C4C H4C 0.9500 .
C5C C6C 1.381(12) .
C5C C10C 1.431(11) .
C5C H5C 0.9500 .
C6C C7C 1.403(12) .
C6C H6C 0.9500 .
C7C C8C 1.373(11) .
C7C H7C 0.9500 .
C8C C9C 1.418(11) .
C9C C10C 1.411(11) .
C12C C13C 1.491(11) .
C12C H12G 0.9900 .
C12C H12H 0.9900 .
C13C C14C 1.358(11) .
C13C C18C 1.395(11) .
C14C C15C 1.382(11) .
C15C C16C 1.371(12) .
C16C C17C 1.378(12) .
C17C C18C 1.395(12) .
F14D C14D 1.346(9) .
F15D C15D 1.343(9) .
F16D C16D 1.350(9) .
F17D C17D 1.337(9) .
F18D C18D 1.340(9) .
O11D C8D 1.364(9) .
O11D C12D 1.431(9) .
N1D C2D 1.329(10) .
N1D C9D 1.369(9) .
N1D H1D 0.88(2) .
C2D C3D 1.373(12) .
C2D H2D 0.9500 .
C3D C4D 1.380(11) .
C3D H3D 0.9500 .
C4D C10D 1.399(11) .
C4D H4D 0.9500 .
C5D C6D 1.340(11) .
C5D C10D 1.438(11) .
C5D H5D 0.9500 .
C6D C7D 1.423(11) .
C6D H6D 0.9500 .
C7D C8D 1.366(10) .
C7D H7D 0.9500 .
C8D C9D 1.392(10) .
C9D C10D 1.396(11) .
C12D C13D 1.480(10) .
C12D H12I 0.9900 .
C12D H12J 0.9900 .
C13D C14D 1.375(11) .
C13D C18D 1.391(11) .
C14D C15D 1.376(11) .
C15D C16D 1.386(12) .
C16D C17D 1.371(11) .
C17D C18D 1.361(11) .

loop_
_geom_hbond_atom_site_label_D
_geom_hbond_atom_site_label_H
_geom_hbond_atom_site_label_A
_geom_hbond_distance_DH
_geom_hbond_distance_HA
_geom_hbond_distance_DA
_geom_hbond_angle_DHA
_geom_hbond_site_symmetry_A
N1 H1 I1 0.88(2) 3.08(6) 3.642(6) 124(6) 3_766
N1A H1A I18 0.88(2) 2.71(4) 3.505(6) 152(7) 4_565
N1B H1B I13 0.88(2) 2.81(5) 3.579(6) 147(7) .
N1C H1C I1 0.87(2) 2.70(4) 3.510(7) 156(7) .
N1D H1D I8 0.88(2) 2.78(4) 3.569(6) 151(7) 4_565

loop_
_geom_torsion_atom_site_label_1
_geom_torsion_atom_site_label_2
_geom_torsion_atom_site_label_3
_geom_torsion_atom_site_label_4
_geom_torsion
C9 N1 C2 C3 -0.5(12)
N1 C2 C3 C4 0.4(12)
C2 C3 C4 C10 -0.8(12)
C10 C5 C6 C7 0.0(13)
C5 C6 C7 C8 0.9(13)
C6 C7 C8 O11 179.7(8)
C6 C7 C8 C9 -0.4(12)
C12 O11 C8 C7 0.3(12)
C12 O11 C8 C9 -179.6(7)
C2 N1 C9 C10 1.1(11)
C2 N1 C9 C8 -179.5(7)
C7 C8 C9 N1 179.4(7)
O11 C8 C9 N1 -0.6(10)
C7 C8 C9 C10 -1.2(12)
O11 C8 C9 C10 178.8(7)
N1 C9 C10 C5 -178.5(7)
C8 C9 C10 C5 2.1(12)
N1 C9 C10 C4 -1.4(11)
C8 C9 C10 C4 179.2(8)
C6 C5 C10 C9 -1.5(13)
C6 C5 C10 C4 -178.4(8)
C3 C4 C10 C9 1.3(12)
C3 C4 C10 C5 178.2(8)
C8 O11 C12 C13 178.9(7)
O11 C12 C13 C14 92.8(9)
O11 C12 C13 C18 -88.3(9)
C18 C13 C14 F14 -179.6(7)
C12 C13 C14 F14 -0.6(11)
C18 C13 C14 C15 -0.8(12)
C12 C13 C14 C15 178.2(7)
F14 C14 C15 F15 -1.1(11)
C13 C14 C15 F15 -179.9(7)
F14 C14 C15 C16 179.8(7)
C13 C14 C15 C16 1.0(12)
F15 C15 C16 F16 0.1(11)
C14 C15 C16 F16 179.2(7)
F15 C15 C16 C17 -179.6(7)
C14 C15 C16 C17 -0.6(12)
F16 C16 C17 F17 1.9(12)
C15 C16 C17 F17 -178.3(7)
F16 C16 C17 C18 -179.9(7)
C15 C16 C17 C18 -0.1(12)
F17 C17 C18 F18 -0.6(11)
C16 C17 C18 F18 -178.8(7)
F17 C17 C18 C13 178.6(7)
C16 C17 C18 C13 0.3(12)
C14 C13 C18 F18 179.3(7)
C12 C13 C18 F18 0.3(12)
C14 C13 C18 C17 0.1(12)
C12 C13 C18 C17 -178.8(7)
C9A N1A C2A C3A -0.8(12)
N1A C2A C3A C4A -0.1(12)
C2A C3A C4A C10A -0.1(12)
C10A C5A C6A C7A 0.1(13)
C5A C6A C7A C8A -0.9(13)
C6A C7A C8A O11A 179.3(7)
C6A C7A C8A C9A 1.0(12)
C12A O11A C8A C7A 1.7(11)
C12A O11A C8A C9A -179.9(6)
C2A N1A C9A C10A 1.8(11)
C2A N1A C9A C8A -179.4(7)
C7A C8A C9A N1A -178.9(7)
O11A C8A C9A N1A 2.5(10)
C7A C8A C9A C10A -0.2(12)
O11A C8A C9A C10A -178.8(7)
N1A C9A C10A C4A -1.9(11)
C8A C9A C10A C4A 179.4(7)
N1A C9A C10A C5A 178.1(7)
C8A C9A C10A C5A -0.6(11)
C3A C4A C10A C9A 1.1(11)
C3A C4A C10A C5A -179.0(7)
C6A C5A C10A C9A 0.6(12)
C6A C5A C10A C4A -179.3(8)
C8A O11A C12A C13A -179.7(6)
O11A C12A C13A C18A -90.0(9)
O11A C12A C13A C14A 90.4(9)
C18A C13A C14A F14A 179.3(7)
C12A C13A C14A F14A -1.0(12)
C18A C13A C14A C15A -1.3(12)
C12A C13A C14A C15A 178.4(7)
F14A C14A C15A F15A 0.1(11)
C13A C14A C15A F15A -179.3(7)
F14A C14A C15A C16A 179.5(7)
C13A C14A C15A C16A 0.1(12)
F15A C15A C16A F16A -1.4(11)
C14A C15A C16A F16A 179.2(7)
F15A C15A C16A C17A 179.4(7)
C14A C15A C16A C17A 0.0(12)
F16A C16A C17A F17A 0.6(12)
C15A C16A C17A F17A 179.8(7)
F16A C16A C17A C18A -178.0(7)
C15A C16A C17A C18A 1.2(12)
C14A C13A C18A F18A -179.6(7)
C12A C13A C18A F18A 0.7(11)
C14A C13A C18A C17A 2.4(12)
C12A C13A C18A C17A -177.2(7)
F17A C17A C18A F18A 0.9(11)
C16A C17A C18A F18A 179.5(7)
F17A C17A C18A C13A 178.9(7)
C16A C17A C18A C13A -2.5(12)
C9B N1B C2B C3B -2.4(12)
N1B C2B C3B C4B 0.7(12)
C2B C3B C4B C10B 0.1(13)
C10B C5B C6B C7B 2.6(13)
C5B C6B C7B C8B -3.2(13)
C6B C7B C8B O11B 179.6(8)
C6B C7B C8B C9B 2.4(12)
C12B O11B C8B C7B -3.2(12)
C12B O11B C8B C9B 174.2(7)
C2B N1B C9B C10B 3.3(11)
C2B N1B C9B C8B -179.0(7)
C7B C8B C9B N1B -178.9(7)
O11B C8B C9B N1B 3.5(10)
C7B C8B C9B C10B -1.2(12)
O11B C8B C9B C10B -178.8(7)
C3B C4B C10B C9B 0.8(12)
C3B C4B C10B C5B -179.9(8)
N1B C9B C10B C4B -2.3(11)
C8B C9B C10B C4B 180.0(7)
N1B C9B C10B C5B 178.3(7)
C8B C9B C10B C5B 0.6(11)
C6B C5B C10B C4B 179.4(8)
C6B C5B C10B C9B -1.3(12)
C8B O11B C12B C13B -175.7(7)
O11B C12B C13B C14B 87.8(9)
O11B C12B C13B C18B -93.1(9)
C18B C13B C14B F14B 179.9(7)
C12B C13B C14B F14B -1.0(12)
C18B C13B C14B C15B -2.1(12)
C12B C13B C14B C15B 177.0(7)
F14B C14B C15B F15B 0.2(11)
C13B C14B C15B F15B -177.9(7)
F14B C14B C15B C16B 178.3(7)
C13B C14B C15B C16B 0.3(12)
F15B C15B C16B F16B -1.3(12)
C14B C15B C16B F16B -179.4(7)
F15B C15B C16B C17B 179.6(7)
C14B C15B C16B C17B 1.5(13)
F16B C16B C17B F17B 0.5(12)
C15B C16B C17B F17B 179.6(7)
F16B C16B C17B C18B 179.6(7)
C15B C16B C17B C18B -1.3(13)
F17B C17B C18B F18B -0.8(12)
C16B C17B C18B F18B -179.9(7)
F17B C17B C18B C13B 178.4(7)
C16B C17B C18B C13B -0.7(13)
C14B C13B C18B F18B -178.5(7)
C12B C13B C18B F18B 2.4(12)
C14B C13B C18B C17B 2.3(12)
C12B C13B C18B C17B -176.8(7)
C9C N1C C2C C3C -0.1(12)
N1C C2C C3C C4C -0.1(12)
C2C C3C C4C C10C 1.1(12)
C10C C5C C6C C7C -1.5(13)
C5C C6C C7C C8C 0.9(14)
C12C O11C C8C C7C 2.5(12)
C12C O11C C8C C9C -178.8(7)
C6C C7C C8C O11C 179.4(8)
C6C C7C C8C C9C 0.7(12)
C2C N1C C9C C10C -0.8(11)
C2C N1C C9C C8C 179.0(8)
O11C C8C C9C N1C -0.4(10)
C7C C8C C9C N1C 178.5(7)
O11C C8C C9C C10C 179.5(7)
C7C C8C C9C C10C -1.7(12)
C3C C4C C10C C9C -2.0(12)
C3C C4C C10C C5C 179.0(8)
N1C C9C C10C C4C 1.8(11)
C8C C9C C10C C4C -178.0(7)
N1C C9C C10C C5C -179.1(7)
C8C C9C C10C C5C 1.1(11)
C6C C5C C10C C4C 179.5(8)
C6C C5C C10C C9C 0.5(11)
C8C O11C C12C C13C 175.8(7)
O11C C12C C13C C14C -96.1(9)
O11C C12C C13C C18C 88.0(9)
C18C C13C C14C F14C 179.8(7)
C12C C13C C14C F14C 3.8(12)
C18C C13C C14C C15C 1.7(12)
C12C C13C C14C C15C -174.3(8)
F14C C14C C15C F15C 2.3(11)
C13C C14C C15C F15C -179.6(7)
F14C C14C C15C C16C -179.4(7)
C13C C14C C15C C16C -1.3(12)
F15C C15C C16C F16C -0.7(11)
C14C C15C C16C F16C -178.9(7)
F15C C15C C16C C17C 179.8(7)
C14C C15C C16C C17C 1.5(12)
F16C C16C C17C F17C 0.4(11)
C15C C16C C17C F17C 179.9(7)
F16C C16C C17C C18C 178.3(7)
C15C C16C C17C C18C -2.1(12)
F17C C17C C18C F18C -1.3(11)
C16C C17C C18C F18C -179.3(7)
F17C C17C C18C C13C -179.5(7)
C16C C17C C18C C13C 2.6(12)
C14C C13C C18C F18C 179.6(7)
C12C C13C C18C F18C -4.2(12)
C14C C13C C18C C17C -2.3(12)
C12C C13C C18C C17C 173.9(7)
C9D N1D C2D C3D 0.6(12)
N1D C2D C3D C4D 0.1(12)
C2D C3D C4D C10D -0.6(12)
C10D C5D C6D C7D 2.2(14)
C5D C6D C7D C8D -1.5(13)
C12D O11D C8D C7D 4.5(12)
C12D O11D C8D C9D -175.6(7)
C6D C7D C8D O11D -178.5(8)
C6D C7D C8D C9D 1.5(12)
C2D N1D C9D C8D 177.4(7)
C2D N1D C9D C10D -0.8(11)
O11D C8D C9D N1D -0.5(10)
C7D C8D C9D N1D 179.5(7)
O11D C8D C9D C10D 177.6(7)
C7D C8D C9D C10D -2.4(12)
N1D C9D C10D C4D 0.2(11)
C8D C9D C10D C4D -177.9(8)
N1D C9D C10D C5D -178.8(7)
C8D C9D C10D C5D 3.1(11)
C3D C4D C10D C9D 0.5(12)
C3D C4D C10D C5D 179.4(8)
C6D C5D C10D C9D -2.9(12)
C6D C5D C10D C4D 178.2(8)
C8D O11D C12D C13D 172.1(7)
O11D C12D C13D C14D -96.7(9)
O11D C12D C13D C18D 88.3(9)
C18D C13D C14D F14D -179.1(7)
C12D C13D C14D F14D 5.6(11)
C18D C13D C14D C15D 1.3(12)
C12D C13D C14D C15D -174.0(8)
F14D C14D C15D F15D 0.2(12)
C13D C14D C15D F15D 179.8(7)
F14D C14D C15D C16D 179.8(7)
C13D C14D C15D C16D -0.6(13)
F15D C15D C16D F16D -0.7(12)
C14D C15D C16D F16D 179.7(7)
F15D C15D C16D C17D -180.0(7)
C14D C15D C16D C17D 0.5(12)
F16D C16D C17D F17D 0.8(12)
C15D C16D C17D F17D -180.0(7)
F16D C16D C17D C18D 179.7(7)
C15D C16D C17D C18D -1.0(12)
F17D C17D C18D F18D -1.7(11)
C16D C17D C18D F18D 179.4(7)
F17D C17D C18D C13D -179.3(7)
C16D C17D C18D C13D 1.8(12)
C14D C13D C18D F18D -179.5(7)
C12D C13D C18D F18D -4.2(11)
C14D C13D C18D C17D -1.8(11)
C12D C13D C18D C17D 173.5(7)
